data_4024267
loop_
_publ_author_name
'Katharine Geramita'
'Jennifer McBee'
'T. Don Tilley'

_publ_section_title
;
2,7-Substituted Hexafluoroheterofluorenes as Potential Building Blocks for
Electron Transporting Materials
;
_journal_name_full 'Journal of Organic Chemistry'
_journal_page_first 820
_journal_page_last 829
_journal_paper_doi 10.1021/jo802171t
_journal_volume 74
_journal_year 2009
_chemical_formula_moiety 'C24 H10 F8 Si'
_chemical_formula_sum 'C24 H10 F8 Si'
_chemical_formula_weight 478.41
_chemical_name_systematic
; 
 ? 
;
_space_group_IT_number 15
_symmetry_cell_setting monoclinic
_symmetry_space_group_name_Hall '-C 2yc'
_symmetry_space_group_name_H-M 'C 1 2/c 1'
_atom_sites_solution_hydrogens geom
_atom_sites_solution_primary direct
_atom_sites_solution_secondary difmap
_audit_creation_method SHELXL-97
_cell_angle_alpha 90.00
_cell_angle_beta 128.944(2)
_cell_angle_gamma 90.00
_cell_formula_units_Z 8
_cell_length_a 28.629(3)
_cell_length_b 7.9029(9)
_cell_length_c 22.483(3)
_cell_measurement_reflns_used 1696
_cell_measurement_temperature 173(2)
_cell_measurement_theta_max 22.41
_cell_measurement_theta_min 2.33
_cell_volume 3956.3(8)
_computing_cell_refinement 'Bruker SMART'
_computing_data_collection 'Bruker SMART'
_computing_data_reduction 'Bruker SAINT'
_computing_molecular_graphics 'Bruker SHELXTL'
_computing_publication_material 'Bruker SHELXTL'
_computing_structure_refinement 'SHELXL-97 (Sheldrick, 1997)'
_computing_structure_solution 'SHELXS-97 (Sheldrick, 1990)'
_diffrn_ambient_temperature 173(2)
_diffrn_measured_fraction_theta_full 0.999
_diffrn_measured_fraction_theta_max 0.999
_diffrn_measurement_device_type 'CCD area detector'
_diffrn_measurement_method 'phi and omega scans'
_diffrn_radiation_monochromator graphite
_diffrn_radiation_source 'fine-focus sealed tube'
_diffrn_radiation_type MoK\a
_diffrn_radiation_wavelength 0.71073
_diffrn_reflns_av_R_equivalents 0.0343
_diffrn_reflns_av_sigmaI/netI 0.0569
_diffrn_reflns_limit_h_max 31
_diffrn_reflns_limit_h_min -30
_diffrn_reflns_limit_k_max 8
_diffrn_reflns_limit_k_min -7
_diffrn_reflns_limit_l_max 24
_diffrn_reflns_limit_l_min -24
_diffrn_reflns_number 9635
_diffrn_reflns_theta_full 23.25
_diffrn_reflns_theta_max 23.25
_diffrn_reflns_theta_min 1.83
_diffrn_standards_decay_% 0
_diffrn_standards_interval_count 0
_diffrn_standards_interval_time 0
_diffrn_standards_number 0
_exptl_absorpt_coefficient_mu 0.203
_exptl_absorpt_correction_T_max .981
_exptl_absorpt_correction_T_min .976
_exptl_absorpt_correction_type empirical
_exptl_absorpt_process_details 'sadabs, 2004'
_exptl_crystal_colour white
_exptl_crystal_density_diffrn 1.606
_exptl_crystal_density_method 'not measured'
_exptl_crystal_description block
_exptl_crystal_F_000 1920
_exptl_crystal_size_max .2
_exptl_crystal_size_mid .1
_exptl_crystal_size_min .1
_refine_diff_density_max 0.237
_refine_diff_density_min -0.250
_refine_diff_density_rms 0.043
_refine_ls_extinction_method none
_refine_ls_goodness_of_fit_ref 1.032
_refine_ls_hydrogen_treatment constr
_refine_ls_matrix_type full
_refine_ls_number_parameters 298
_refine_ls_number_reflns 2852
_refine_ls_number_restraints 0
_refine_ls_restrained_S_all 1.032
_refine_ls_R_factor_all 0.0489
_refine_ls_R_factor_gt 0.0361
_refine_ls_shift/su_max 0.000
_refine_ls_shift/su_mean 0.000
_refine_ls_structure_factor_coef Fsqd
_refine_ls_weighting_details 'calc w=1/[\s^2^(Fo^2^)+(0.0000P)^2^+4.9156P] where P=(Fo^2^+2Fc^2^)/3'
_refine_ls_weighting_scheme calc
_refine_ls_wR_factor_gt 0.0831
_refine_ls_wR_factor_ref 0.0884
_reflns_number_gt 2298
_reflns_number_total 2852
_reflns_threshold_expression >2sigma(I)
_cod_data_source_file jo802171t_si_008.cif
_cod_data_source_block kath7am
_cod_depositor_comments
;
The following automatic conversions were performed:
'_symmetry_cell_setting' value 'Monoclinic' changed to 'monoclinic'
according to '/home/saulius/struct/CIF-dictionaries/cif_core.dic'
dictionary named 'cif_core.dic' version 2.4.1 from 2010-06-29.

Automatic conversion script
Id: cif_fix_enum 1527 2010-12-29 10:47:43Z saulius 
;
_cod_original_sg_symbol_H-M C2/c
_cod_database_code 4024267

loop_
_symmetry_equiv_pos_as_xyz
'x, y, z'
'x, -y, z+1/2'
'x+1/2, y+1/2, z'
'x+1/2, -y+1/2, z+1/2'
'-x, -y, -z'
'-x, y, -z-1/2'
'-x+1/2, -y+1/2, -z'
'-x+1/2, y+1/2, -z-1/2'

loop_
_atom_site_label
_atom_site_type_symbol
_atom_site_fract_x
_atom_site_fract_y
_atom_site_fract_z
_atom_site_U_iso_or_equiv
_atom_site_adp_type
_atom_site_occupancy
_atom_site_symmetry_multiplicity
_atom_site_calc_flag
_atom_site_refinement_flags
_atom_site_disorder_assembly
_atom_site_disorder_group
Si1 Si 0.38703(3) 0.15361(8) 0.03264(4) 0.02611(19) Uani 1 1 d . . .
F9 F 0.32459(6) -0.05954(18) -0.12382(8) 0.0377(4) Uani 1 1 d . . .
C23 C 0.23066(10) -0.0664(3) -0.04267(14) 0.0292(6) Uani 1 1 d . . .
F8 F 0.19464(6) -0.07212(18) -0.02366(8) 0.0382(4) Uani 1 1 d . . .
C22 C 0.45723(10) 0.0248(3) 0.08841(13) 0.0279(6) Uani 1 1 d . . .
C21 C 0.31716(10) 0.0219(3) -0.02899(13) 0.0252(5) Uani 1 1 d . . .
C20 C 0.55286(11) -0.0493(3) 0.12224(15) 0.0403(7) Uani 1 1 d . . .
H20A H 0.5827 -0.0311 0.1166 0.048 Uiso 1 1 calc R . .
F7 F 0.44567(7) 0.3920(2) 0.18036(8) 0.0525(5) Uani 1 1 d . . .
F6 F 0.15674(6) -0.23159(19) -0.14858(8) 0.0451(4) Uani 1 1 d . . .
C19 C 0.20939(11) -0.1495(3) -0.10989(14) 0.0334(6) Uani 1 1 d . . .
F5 F 0.21987(7) -0.23148(19) -0.20122(8) 0.0449(4) Uani 1 1 d . . .
C18 C 0.33314(12) 0.2195(3) 0.18604(15) 0.0356(6) Uani 1 1 d . . .
C17 C 0.28493(10) 0.0184(3) -0.00050(13) 0.0252(5) Uani 1 1 d . . .
C16 C 0.39031(10) 0.3329(3) -0.01755(13) 0.0276(6) Uani 1 1 d . . .
F4 F 0.25510(7) 0.0330(2) 0.10806(9) 0.0470(4) Uani 1 1 d . . .
F3 F 0.31682(8) 0.2250(2) 0.23056(9) 0.0527(4) Uani 1 1 d . . .
C15 C 0.29452(10) -0.0619(3) -0.09578(13) 0.0281(6) Uani 1 1 d . . .
C14 C 0.24126(11) -0.1493(3) -0.13619(13) 0.0320(6) Uani 1 1 d . . .
C13 C 0.31510(10) 0.1155(3) 0.07265(13) 0.0252(6) Uani 1 1 d . . .
F2 F 0.41217(8) 0.4077(2) 0.26930(9) 0.0563(5) Uani 1 1 d . . .
C12 C 0.56093(12) -0.1736(3) 0.17113(14) 0.0408(7) Uani 1 1 d . . .
H12A H 0.5962 -0.2411 0.1992 0.049 Uiso 1 1 calc R . .
C11 C 0.35047(11) 0.3511(3) -0.09665(14) 0.0330(6) Uani 1 1 d . . .
H11A H 0.3200 0.2686 -0.1269 0.040 Uiso 1 1 calc R . .
C10 C 0.38153(12) 0.3110(3) 0.20607(14) 0.0376(7) Uani 1 1 d . . .
C9 C 0.36638(10) 0.2055(3) 0.09489(13) 0.0276(6) Uani 1 1 d . . .
C8 C 0.30029(11) 0.1220(3) 0.12068(14) 0.0310(6) Uani 1 1 d . . .
C7 C 0.35437(12) 0.4874(3) -0.13212(15) 0.0397(7) Uani 1 1 d . . .
H7A H 0.3265 0.4981 -0.1862 0.048 Uiso 1 1 calc R . .
C6 C 0.39778(11) 0.3019(3) 0.16022(14) 0.0341(6) Uani 1 1 d . . .
C5 C 0.50148(11) 0.0485(3) 0.08155(14) 0.0332(6) Uani 1 1 d . . .
H5A H 0.4964 0.1338 0.0482 0.040 Uiso 1 1 calc R . .
C4 C 0.51751(13) -0.1988(4) 0.17877(16) 0.0482(8) Uani 1 1 d . . .
H4A H 0.5228 -0.2845 0.2122 0.058 Uiso 1 1 calc R . .
C25 C 0.43467(12) 0.4569(3) 0.02472(15) 0.0396(7) Uani 1 1 d . . .
H25A H 0.4628 0.4478 0.0788 0.048 Uiso 1 1 calc R . .
C3 C 0.46640(12) -0.1009(4) 0.13841(15) 0.0428(7) Uani 1 1 d . . .
H3A H 0.4369 -0.1192 0.1447 0.051 Uiso 1 1 calc R . .
C2 C 0.39846(12) 0.6071(3) -0.08922(15) 0.0393(7) Uani 1 1 d . . .
H2A H 0.4014 0.6999 -0.1136 0.047 Uiso 1 1 calc R . .
C1 C 0.43817(13) 0.5922(3) -0.01112(16) 0.0448(7) Uani 1 1 d . . .
H1A H 0.4683 0.6758 0.0186 0.054 Uiso 1 1 calc R . .

loop_
_atom_site_aniso_label
_atom_site_aniso_U_11
_atom_site_aniso_U_22
_atom_site_aniso_U_33
_atom_site_aniso_U_23
_atom_site_aniso_U_13
_atom_site_aniso_U_12
Si1 0.0243(4) 0.0289(4) 0.0259(4) 0.0014(3) 0.0161(3) -0.0001(3)
F9 0.0430(9) 0.0433(9) 0.0370(8) -0.0059(7) 0.0299(7) -0.0028(7)
C23 0.0286(13) 0.0282(14) 0.0336(14) 0.0093(12) 0.0209(12) 0.0036(11)
F8 0.0301(8) 0.0467(9) 0.0428(8) 0.0041(7) 0.0253(7) -0.0022(6)
C22 0.0272(13) 0.0319(14) 0.0237(13) 0.0010(11) 0.0155(11) 0.0004(10)
C21 0.0248(12) 0.0226(13) 0.0259(13) 0.0030(10) 0.0148(11) 0.0029(10)
C20 0.0290(14) 0.0458(17) 0.0513(17) -0.0002(14) 0.0278(14) -0.0003(12)
F7 0.0464(10) 0.0685(11) 0.0409(9) -0.0202(8) 0.0267(8) -0.0270(8)
F6 0.0332(8) 0.0508(10) 0.0379(9) -0.0024(7) 0.0159(7) -0.0145(7)
C19 0.0266(14) 0.0308(14) 0.0309(14) 0.0023(12) 0.0123(12) -0.0048(11)
F5 0.0508(9) 0.0467(9) 0.0285(8) -0.0097(7) 0.0208(7) -0.0119(7)
C18 0.0484(16) 0.0351(15) 0.0371(15) 0.0014(12) 0.0335(14) 0.0062(13)
C17 0.0256(13) 0.0204(13) 0.0294(13) 0.0070(10) 0.0172(11) 0.0054(10)
C16 0.0272(13) 0.0296(14) 0.0295(14) 0.0005(11) 0.0194(12) 0.0029(11)
F4 0.0524(10) 0.0540(10) 0.0569(10) -0.0093(8) 0.0452(9) -0.0134(8)
F3 0.0700(11) 0.0610(11) 0.0512(10) -0.0106(8) 0.0496(10) -0.0056(9)
C15 0.0302(13) 0.0275(14) 0.0308(13) 0.0034(11) 0.0212(12) 0.0026(11)
C14 0.0351(14) 0.0279(14) 0.0246(13) 0.0001(11) 0.0147(12) -0.0021(11)
C13 0.0265(13) 0.0227(13) 0.0278(13) 0.0052(10) 0.0178(11) 0.0071(10)
F2 0.0699(12) 0.0618(11) 0.0417(9) -0.0213(8) 0.0373(9) -0.0179(9)
C12 0.0317(15) 0.0476(18) 0.0346(15) 0.0058(13) 0.0167(13) 0.0139(12)
C11 0.0323(14) 0.0332(15) 0.0347(15) 0.0011(12) 0.0218(12) -0.0016(11)
C10 0.0443(16) 0.0370(16) 0.0299(14) -0.0072(12) 0.0226(13) -0.0035(13)
C9 0.0270(13) 0.0271(14) 0.0276(13) 0.0041(11) 0.0167(12) 0.0022(10)
C8 0.0322(14) 0.0296(15) 0.0385(15) 0.0031(12) 0.0256(13) 0.0018(11)
C7 0.0467(17) 0.0409(17) 0.0302(15) 0.0064(12) 0.0235(14) 0.0019(13)
C6 0.0335(14) 0.0349(15) 0.0314(14) -0.0011(12) 0.0192(12) -0.0051(12)
C5 0.0323(14) 0.0326(15) 0.0376(14) 0.0038(12) 0.0234(12) -0.0008(11)
C4 0.0478(18) 0.062(2) 0.0412(16) 0.0254(15) 0.0309(15) 0.0213(15)
C25 0.0429(16) 0.0385(16) 0.0282(14) -0.0004(12) 0.0179(13) -0.0068(13)
C3 0.0409(16) 0.0564(19) 0.0409(16) 0.0176(14) 0.0305(14) 0.0141(13)
C2 0.0539(18) 0.0311(16) 0.0441(17) 0.0054(12) 0.0362(15) 0.0010(13)
C1 0.0532(18) 0.0338(16) 0.0460(17) -0.0059(13) 0.0304(16) -0.0137(13)

loop_
_atom_type_symbol
_atom_type_description
_atom_type_scat_dispersion_real
_atom_type_scat_dispersion_imag
_atom_type_scat_source
C C 0.0033 0.0016 'International Tables Vol C Tables 4.2.6.8 and 6.1.1.4'
H H 0.0000 0.0000 'International Tables Vol C Tables 4.2.6.8 and 6.1.1.4'
F F 0.0171 0.0103 'International Tables Vol C Tables 4.2.6.8 and 6.1.1.4'
Si Si 0.0817 0.0704 'International Tables Vol C Tables 4.2.6.8 and 6.1.1.4'

loop_
_geom_angle_atom_site_label_1
_geom_angle_atom_site_label_2
_geom_angle_atom_site_label_3
_geom_angle
_geom_angle_site_symmetry_1
_geom_angle_site_symmetry_3
_geom_angle_publ_flag
C16 Si1 C22 112.44(10) . . ?
C16 Si1 C9 116.63(11) . . ?
C22 Si1 C9 109.25(10) . . ?
C16 Si1 C21 114.44(10) . . ?
C22 Si1 C21 113.06(10) . . ?
C9 Si1 C21 89.01(10) . . ?
F8 C23 C17 123.7(2) . . ?
F8 C23 C19 115.6(2) . . ?
C17 C23 C19 120.7(2) . . ?
C5 C22 C3 117.7(2) . . ?
C5 C22 Si1 121.79(18) . . ?
C3 C22 Si1 120.50(18) . . ?
C15 C21 C17 119.4(2) . . ?
C15 C21 Si1 128.73(18) . . ?
C17 C21 Si1 111.85(17) . . ?
C5 C20 C12 120.1(2) . . ?
C5 C20 H20A 120.0 . . ?
C12 C20 H20A 120.0 . . ?
F6 C19 C14 120.3(2) . . ?
F6 C19 C23 118.6(2) . . ?
C14 C19 C23 121.1(2) . . ?
F3 C18 C10 119.5(2) . . ?
F3 C18 C8 119.2(2) . . ?
C10 C18 C8 121.3(2) . . ?
C23 C17 C21 118.0(2) . . ?
C23 C17 C13 128.6(2) . . ?
C21 C17 C13 113.3(2) . . ?
C11 C16 C25 117.4(2) . . ?
C11 C16 Si1 122.94(18) . . ?
C25 C16 Si1 119.62(18) . . ?
F9 C15 C14 117.8(2) . . ?
F9 C15 C21 120.2(2) . . ?
C14 C15 C21 122.0(2) . . ?
F5 C14 C19 119.9(2) . . ?
F5 C14 C15 121.3(2) . . ?
C19 C14 C15 118.7(2) . . ?
C8 C13 C9 117.7(2) . . ?
C8 C13 C17 128.7(2) . . ?
C9 C13 C17 113.6(2) . . ?
C4 C12 C20 119.4(2) . . ?
C4 C12 H12A 120.3 . . ?
C20 C12 H12A 120.3 . . ?
C7 C11 C16 121.2(2) . . ?
C7 C11 H11A 119.4 . . ?
C16 C11 H11A 119.4 . . ?
F2 C10 C18 120.2(2) . . ?
F2 C10 C6 121.3(2) . . ?
C18 C10 C6 118.5(2) . . ?
C6 C9 C13 119.7(2) . . ?
C6 C9 Si1 128.18(19) . . ?
C13 C9 Si1 111.78(17) . . ?
F4 C8 C18 116.2(2) . . ?
F4 C8 C13 122.9(2) . . ?
C18 C8 C13 120.9(2) . . ?
C2 C7 C11 120.1(2) . . ?
C2 C7 H7A 119.9 . . ?
C11 C7 H7A 119.9 . . ?
F7 C6 C9 119.8(2) . . ?
F7 C6 C10 118.3(2) . . ?
C9 C6 C10 121.9(2) . . ?
C20 C5 C22 121.3(2) . . ?
C20 C5 H5A 119.3 . . ?
C22 C5 H5A 119.3 . . ?
C12 C4 C3 120.5(3) . . ?
C12 C4 H4A 119.8 . . ?
C3 C4 H4A 119.8 . . ?
C1 C25 C16 120.9(2) . . ?
C1 C25 H25A 119.5 . . ?
C16 C25 H25A 119.5 . . ?
C4 C3 C22 121.0(2) . . ?
C4 C3 H3A 119.5 . . ?
C22 C3 H3A 119.5 . . ?
C1 C2 C7 119.8(2) . . ?
C1 C2 H2A 120.1 . . ?
C7 C2 H2A 120.1 . . ?
C2 C1 C25 120.5(3) . . ?
C2 C1 H1A 119.7 . . ?
C25 C1 H1A 119.7 . . ?

loop_
_geom_bond_atom_site_label_1
_geom_bond_atom_site_label_2
_geom_bond_distance
_geom_bond_site_symmetry_2
_geom_bond_publ_flag
Si1 C16 1.851(2) . ?
Si1 C22 1.866(2) . ?
Si1 C9 1.875(2) . ?
Si1 C21 1.876(2) . ?
F9 C15 1.349(3) . ?
C23 F8 1.342(3) . ?
C23 C17 1.382(3) . ?
C23 C19 1.389(4) . ?
C22 C5 1.382(3) . ?
C22 C3 1.396(3) . ?
C21 C15 1.375(3) . ?
C21 C17 1.416(3) . ?
C20 C5 1.381(4) . ?
C20 C12 1.381(4) . ?
C20 H20A 0.9500 . ?
F7 C6 1.346(3) . ?
F6 C19 1.342(3) . ?
C19 C14 1.364(4) . ?
F5 C14 1.345(3) . ?
C18 F3 1.345(3) . ?
C18 C10 1.364(4) . ?
C18 C8 1.378(4) . ?
C17 C13 1.501(3) . ?
C16 C11 1.391(3) . ?
C16 C25 1.399(3) . ?
F4 C8 1.337(3) . ?
C15 C14 1.373(3) . ?
C13 C8 1.387(3) . ?
C13 C9 1.411(3) . ?
F2 C10 1.344(3) . ?
C12 C4 1.372(4) . ?
C12 H12A 0.9500 . ?
C11 C7 1.386(3) . ?
C11 H11A 0.9500 . ?
C10 C6 1.374(4) . ?
C9 C6 1.373(3) . ?
C7 C2 1.374(4) . ?
C7 H7A 0.9500 . ?
C5 H5A 0.9500 . ?
C4 C3 1.376(4) . ?
C4 H4A 0.9500 . ?
C25 C1 1.380(4) . ?
C25 H25A 0.9500 . ?
C3 H3A 0.9500 . ?
C2 C1 1.371(4) . ?
C2 H2A 0.9500 . ?
C1 H1A 0.9500 . ?

loop_
_geom_torsion_atom_site_label_1
_geom_torsion_atom_site_label_2
_geom_torsion_atom_site_label_3
_geom_torsion_atom_site_label_4
_geom_torsion
_geom_torsion_site_symmetry_1
_geom_torsion_site_symmetry_2
_geom_torsion_site_symmetry_3
_geom_torsion_site_symmetry_4
_geom_torsion_publ_flag
C16 Si1 C22 C5 -9.6(2) . . . . ?
C9 Si1 C22 C5 -140.7(2) . . . . ?
C21 Si1 C22 C5 121.9(2) . . . . ?
C16 Si1 C22 C3 171.0(2) . . . . ?
C9 Si1 C22 C3 39.8(2) . . . . ?
C21 Si1 C22 C3 -57.6(2) . . . . ?
C16 Si1 C21 C15 57.1(2) . . . . ?
C22 Si1 C21 C15 -73.4(2) . . . . ?
C9 Si1 C21 C15 176.1(2) . . . . ?
C16 Si1 C21 C17 -120.91(17) . . . . ?
C22 Si1 C21 C17 108.61(17) . . . . ?
C9 Si1 C21 C17 -1.94(17) . . . . ?
F8 C23 C19 F6 -2.0(3) . . . . ?
C17 C23 C19 F6 179.4(2) . . . . ?
F8 C23 C19 C14 178.4(2) . . . . ?
C17 C23 C19 C14 -0.1(4) . . . . ?
F8 C23 C17 C21 -176.8(2) . . . . ?
C19 C23 C17 C21 1.7(3) . . . . ?
F8 C23 C17 C13 1.2(4) . . . . ?
C19 C23 C17 C13 179.7(2) . . . . ?
C15 C21 C17 C23 -1.7(3) . . . . ?
Si1 C21 C17 C23 176.51(17) . . . . ?
C15 C21 C17 C13 -180.0(2) . . . . ?
Si1 C21 C17 C13 -1.8(2) . . . . ?
C22 Si1 C16 C11 119.3(2) . . . . ?
C9 Si1 C16 C11 -113.4(2) . . . . ?
C21 Si1 C16 C11 -11.5(2) . . . . ?
C22 Si1 C16 C25 -60.4(2) . . . . ?
C9 Si1 C16 C25 66.9(2) . . . . ?
C21 Si1 C16 C25 168.85(19) . . . . ?
C17 C21 C15 F9 179.84(19) . . . . ?
Si1 C21 C15 F9 2.0(3) . . . . ?
C17 C21 C15 C14 0.2(3) . . . . ?
Si1 C21 C15 C14 -177.70(18) . . . . ?
F6 C19 C14 F5 0.1(4) . . . . ?
C23 C19 C14 F5 179.6(2) . . . . ?
F6 C19 C14 C15 179.1(2) . . . . ?
C23 C19 C14 C15 -1.4(4) . . . . ?
F9 C15 C14 F5 0.7(3) . . . . ?
C21 C15 C14 F5 -179.6(2) . . . . ?
F9 C15 C14 C19 -178.3(2) . . . . ?
C21 C15 C14 C19 1.4(4) . . . . ?
C23 C17 C13 C8 10.5(4) . . . . ?
C21 C17 C13 C8 -171.5(2) . . . . ?
C23 C17 C13 C9 -171.9(2) . . . . ?
C21 C17 C13 C9 6.1(3) . . . . ?
C5 C20 C12 C4 0.0(4) . . . . ?
C25 C16 C11 C7 -0.4(4) . . . . ?
Si1 C16 C11 C7 179.94(19) . . . . ?
F3 C18 C10 F2 -0.8(4) . . . . ?
C8 C18 C10 F2 178.7(2) . . . . ?
F3 C18 C10 C6 179.3(2) . . . . ?
C8 C18 C10 C6 -1.2(4) . . . . ?
C8 C13 C9 C6 -3.1(3) . . . . ?
C17 C13 C9 C6 179.0(2) . . . . ?
C8 C13 C9 Si1 170.38(17) . . . . ?
C17 C13 C9 Si1 -7.5(2) . . . . ?
C16 Si1 C9 C6 -64.8(2) . . . . ?
C22 Si1 C9 C6 64.1(2) . . . . ?
C21 Si1 C9 C6 178.2(2) . . . . ?
C16 Si1 C9 C13 122.39(17) . . . . ?
C22 Si1 C9 C13 -108.76(17) . . . . ?
C21 Si1 C9 C13 5.38(17) . . . . ?
F3 C18 C8 F4 -2.7(3) . . . . ?
C10 C18 C8 F4 177.8(2) . . . . ?
F3 C18 C8 C13 178.9(2) . . . . ?
C10 C18 C8 C13 -0.7(4) . . . . ?
C9 C13 C8 F4 -175.5(2) . . . . ?
C17 C13 C8 F4 2.0(4) . . . . ?
C9 C13 C8 C18 2.8(3) . . . . ?
C17 C13 C8 C18 -179.7(2) . . . . ?
C16 C11 C7 C2 0.6(4) . . . . ?
C13 C9 C6 F7 -178.0(2) . . . . ?
Si1 C9 C6 F7 9.6(4) . . . . ?
C13 C9 C6 C10 1.4(4) . . . . ?
Si1 C9 C6 C10 -171.0(2) . . . . ?
F2 C10 C6 F7 0.3(4) . . . . ?
C18 C10 C6 F7 -179.8(2) . . . . ?
F2 C10 C6 C9 -179.1(2) . . . . ?
C18 C10 C6 C9 0.8(4) . . . . ?
C12 C20 C5 C22 -0.1(4) . . . . ?
C3 C22 C5 C20 0.4(4) . . . . ?
Si1 C22 C5 C20 -179.0(2) . . . . ?
C20 C12 C4 C3 -0.3(4) . . . . ?
C11 C16 C25 C1 0.4(4) . . . . ?
Si1 C16 C25 C1 -179.9(2) . . . . ?
C12 C4 C3 C22 0.6(5) . . . . ?
C5 C22 C3 C4 -0.7(4) . . . . ?
Si1 C22 C3 C4 178.8(2) . . . . ?
C11 C7 C2 C1 -0.7(4) . . . . ?
C7 C2 C1 C25 0.8(4) . . . . ?
C16 C25 C1 C2 -0.6(4) . . . . ?

loop_
_cod_related_entry_id
_cod_related_entry_database
_cod_related_entry_code
1 ChemSpider 30658873
